data_1572620
loop_
_publ_author_name
'Zhu, Weijie'
'Zhao, Bohan'
'Fang, Shuai'
'Zhu, Huangtianzhi'
'Huang, Feihe'

_publ_section_title
;
 An anthracene-containing crown ether: synthesis, host-guest properties
 and modulation of solid state luminescence.
;
_journal_issue 39
_journal_name_full 'Chemical science'
_journal_page_first 16300
_journal_page_last 16306
_journal_paper_doi 10.1039/d4sc05077k
_journal_volume 15
_journal_year 2024
_chemical_formula_moiety 'C44 H48 O10, 2(H2 O)'
_chemical_formula_sum 'C44 H52 O12'
_chemical_formula_weight 772.85
_space_group_crystal_system monoclinic
_space_group_IT_number 15
_space_group_name_Hall '-C 2yc'
_space_group_name_H-M_alt 'C 1 2/c 1'
_atom_sites_solution_hydrogens mixed
_atom_sites_solution_primary dual
_audit_creation_date 2022-04-07
_audit_creation_method
;
Olex2 1.2
(compiled 2018.05.29 svn.r3508 for OlexSys, GUI svn.r5506)
;
_audit_update_record
;
2022-12-15 deposited with the CCDC.	2024-09-04 downloaded from the CCDC.
;
_cell_angle_alpha 90
_cell_angle_beta 116.6370(10)
_cell_angle_gamma 90
_cell_formula_units_Z 4
_cell_length_a 29.2025(13)
_cell_length_b 6.5188(2)
_cell_length_c 23.6035(11)
_cell_measurement_reflns_used 9415
_cell_measurement_temperature 170(2)
_cell_measurement_theta_max 27.05
_cell_measurement_theta_min 2.98
_cell_volume 4016.4(3)
_computing_cell_refinement 'SAINT V8.40B (Bruker Nano, Inc., 2019)'
_computing_data_collection 'Bruker Instrument Service vV6.2.14'
_computing_data_reduction 'SAINT V8.40B (Bruker Nano, Inc., 2019)'
_computing_molecular_graphics 'Olex2 (Dolomanov et al., 2009)'
_computing_publication_material 'Olex2 (Dolomanov et al., 2009)'
_computing_structure_refinement 'ShelXL (Sheldrick, 2015)'
_computing_structure_solution 'ShelXT (Sheldrick, 2015)'
_diffrn_ambient_temperature 170.0
_diffrn_measured_fraction_theta_full 0.999
_diffrn_measured_fraction_theta_max 0.998
_diffrn_measurement_device_type 'zju Bruker D8 Venture'
_diffrn_measurement_method '\f and \w scans'
_diffrn_radiation_type MoK\a
_diffrn_radiation_wavelength 0.71073
_diffrn_reflns_av_R_equivalents 0.0468
_diffrn_reflns_av_unetI/netI 0.0276
_diffrn_reflns_Laue_measured_fraction_full 0.999
_diffrn_reflns_Laue_measured_fraction_max 0.998
_diffrn_reflns_limit_h_max 35
_diffrn_reflns_limit_h_min -37
_diffrn_reflns_limit_k_max 7
_diffrn_reflns_limit_k_min -8
_diffrn_reflns_limit_l_max 30
_diffrn_reflns_limit_l_min -30
_diffrn_reflns_number 35919
_diffrn_reflns_point_group_measured_fraction_full 0.999
_diffrn_reflns_point_group_measured_fraction_max 0.998
_diffrn_reflns_theta_full 25.242
_diffrn_reflns_theta_max 27.174
_diffrn_reflns_theta_min 2.840
_diffrn_standards_number 0
_exptl_absorpt_coefficient_mu 0.092
_exptl_absorpt_correction_T_max 0.7455
_exptl_absorpt_correction_T_min 0.7025
_exptl_absorpt_correction_type multi-scan
_exptl_absorpt_process_details
;
SADABS-2016/2 (Bruker,2016/2) was used for absorption correction.
wR2(int) was 0.0819 before and 0.0575 after correction.
The Ratio of minimum to maximum transmission is 0.9423.
The \l/2 correction factor is Not present.
;
_exptl_crystal_colour yellow
_exptl_crystal_colour_primary yellow
_exptl_crystal_density_diffrn 1.278
_exptl_crystal_description plate
_exptl_crystal_F_000 1648
_exptl_crystal_size_max 0.42
_exptl_crystal_size_mid 0.13
_exptl_crystal_size_min 0.08
_refine_diff_density_max 0.189
_refine_diff_density_min -0.415
_refine_diff_density_rms 0.047
_refine_ls_extinction_method none
_refine_ls_goodness_of_fit_ref 1.045
_refine_ls_hydrogen_treatment constr
_refine_ls_matrix_type full
_refine_ls_number_parameters 256
_refine_ls_number_reflns 4469
_refine_ls_number_restraints 0
_refine_ls_restrained_S_all 1.045
_refine_ls_R_factor_all 0.0569
_refine_ls_R_factor_gt 0.0422
_refine_ls_shift/su_max 0.000
_refine_ls_shift/su_mean 0.000
_refine_ls_structure_factor_coef Fsqd
_refine_ls_weighting_details 'w=1/[\s^2^(Fo^2^)+(0.0526P)^2^+2.8058P] where P=(Fo^2^+2Fc^2^)/3'
_refine_ls_weighting_scheme calc
_refine_ls_wR_factor_gt 0.1061
_refine_ls_wR_factor_ref 0.1178
_reflns_Friedel_coverage 0.000
_reflns_number_gt 3540
_reflns_number_total 4469
_reflns_threshold_expression 'I > 2\s(I)'
_cod_data_source_file d4sc05077k2.cif
_cod_data_source_block mo_220406_zwj_195_0m
_cod_depositor_comments 'Adding full bibliography for 1572620--1572621.cif.'
_cod_database_code 1572620
_shelx_shelxl_version_number 2018/3
_shelx_space_group_comment
;
The symmetry employed for this shelxl refinement is uniquely defined
by the following loop, which should always be used as a source of
symmetry information in preference to the above space-group names.
They are only intended as comments.
;
_shelx_estimated_absorpt_t_max 0.993
_shelx_estimated_absorpt_t_min 0.962
_olex2_refinement_description
;
1. Fixed Uiso
 At 1.2 times of:
  All C(H) groups, All C(H,H) groups
 At 1.5 times of:
  All O(H,H) groups
2.a Free rotating group:
 O6(H6A,H6B)
2.b Secondary CH2 refined with riding coordinates:
 C15(H15A,H15B), C16(H16A,H16B), C17(H17A,H17B), C18(H18A,H18B), C19(H19A,
 H19B), C20(H20A,H20B), C21(H21A,H21B), C22(H22A,H22B)
2.c Aromatic/amide H refined with riding coordinates:
 C1(H1), C2(H2), C3(H3), C4(H4), C7(H7), C10(H10), C12(H12), C13(H13)
;
_olex2_submission_special_instructions 'No special instructions were received'

loop_
_space_group_symop_operation_xyz
'x, y, z'
'-x, y, -z+1/2'
'x+1/2, y+1/2, z'
'-x+1/2, y+1/2, -z+1/2'
'-x, -y, -z'
'x, -y, z-1/2'
'-x+1/2, -y+1/2, -z'
'x+1/2, -y+1/2, z-1/2'

loop_
_atom_site_label
_atom_site_type_symbol
_atom_site_fract_x
_atom_site_fract_y
_atom_site_fract_z
_atom_site_U_iso_or_equiv
_atom_site_adp_type
_atom_site_occupancy
_atom_site_site_symmetry_order
_atom_site_calc_flag
_atom_site_refinement_flags_posn
_atom_site_refinement_flags_adp
_atom_site_refinement_flags_occupancy
_atom_site_disorder_assembly
_atom_site_disorder_group
O1 O 0.49031(4) -0.03546(16) 0.32225(5) 0.0334(2) Uani 1 1 d . . . . .
O2 O 0.40858(4) 0.65556(16) 0.38058(5) 0.0329(2) Uani 1 1 d . . . . .
O3 O 0.37659(4) 0.83867(15) 0.46547(5) 0.0325(2) Uani 1 1 d . . . . .
O4 O 0.35691(4) 0.75102(16) 0.56654(5) 0.0324(2) Uani 1 1 d . . . . .
O5 O 0.40053(4) 0.36381(16) 0.62745(5) 0.0340(3) Uani 1 1 d . . . . .
C1 C 0.26056(6) 0.3021(3) 0.20364(7) 0.0365(4) Uani 1 1 d . . . . .
H1 H 0.246487 0.424965 0.210885 0.044 Uiso 1 1 calc R . . . .
C2 C 0.22960(6) 0.1672(3) 0.15884(7) 0.0405(4) Uani 1 1 d . . . . .
H2 H 0.194195 0.197255 0.134916 0.049 Uiso 1 1 calc R . . . .
C3 C 0.24968(6) -0.0172(3) 0.14761(8) 0.0448(4) Uani 1 1 d . . . . .
H3 H 0.227546 -0.110445 0.116408 0.054 Uiso 1 1 calc R . . . .
C4 C 0.30030(6) -0.0628(3) 0.18096(8) 0.0420(4) Uani 1 1 d . . . . .
H4 H 0.313112 -0.187846 0.173018 0.050 Uiso 1 1 calc R . . . .
C5 C 0.33441(6) 0.0757(2) 0.22785(7) 0.0325(3) Uani 1 1 d . . . . .
C6 C 0.31412(5) 0.2611(2) 0.23998(7) 0.0309(3) Uani 1 1 d . . . . .
C7 C 0.34684(5) 0.3960(2) 0.28631(6) 0.0304(3) Uani 1 1 d . . . . .
H7 H 0.333156 0.517830 0.294786 0.036 Uiso 1 1 calc R . . . .
C8 C 0.39916(5) 0.3564(2) 0.32051(6) 0.0271(3) Uani 1 1 d . . . . .
C9 C 0.41992(5) 0.1754(2) 0.30640(6) 0.0276(3) Uani 1 1 d . . . . .
C10 C 0.38711(5) 0.0382(2) 0.26137(7) 0.0319(3) Uani 1 1 d . . . . .
H10 H 0.400788 -0.084087 0.253145 0.038 Uiso 1 1 calc R . . . .
C11 C 0.47434(5) 0.1400(2) 0.34045(7) 0.0280(3) Uani 1 1 d . . . . .
C12 C 0.50489(5) 0.2719(2) 0.38655(7) 0.0299(3) Uani 1 1 d . . . . .
H12 H 0.540605 0.245632 0.409024 0.036 Uiso 1 1 calc R . . . .
C13 C 0.48376(5) 0.4498(2) 0.40153(7) 0.0297(3) Uani 1 1 d . . . . .
H13 H 0.505636 0.540063 0.434009 0.036 Uiso 1 1 calc R . . . .
C14 C 0.43287(5) 0.4916(2) 0.36997(7) 0.0284(3) Uani 1 1 d . . . . .
C15 C 0.54255(5) -0.0926(2) 0.35869(7) 0.0320(3) Uani 1 1 d . . . . .
H15A H 0.549887 -0.117806 0.403319 0.038 Uiso 1 1 calc R . . . .
H15B H 0.565472 0.017833 0.357742 0.038 Uiso 1 1 calc R . . . .
C16 C 0.43907(6) 0.7977(2) 0.42899(7) 0.0320(3) Uani 1 1 d . . . . .
H16A H 0.462859 0.871188 0.416589 0.038 Uiso 1 1 calc R . . . .
H16B H 0.459496 0.724313 0.469267 0.038 Uiso 1 1 calc R . . . .
C17 C 0.40323(6) 0.9470(2) 0.43708(7) 0.0346(3) Uani 1 1 d . . . . .
H17A H 0.422751 1.062560 0.464504 0.042 Uiso 1 1 calc R . . . .
H17B H 0.378735 1.002848 0.395427 0.042 Uiso 1 1 calc R . . . .
C18 C 0.34223(6) 0.9617(2) 0.47862(7) 0.0355(3) Uani 1 1 d . . . . .
H18A H 0.315598 1.020672 0.438805 0.043 Uiso 1 1 calc R . . . .
H18B H 0.361064 1.076004 0.507219 0.043 Uiso 1 1 calc R . . . .
C19 C 0.31787(6) 0.8295(3) 0.50938(7) 0.0349(3) Uani 1 1 d . . . . .
H19A H 0.293276 0.911177 0.518347 0.042 Uiso 1 1 calc R . . . .
H19B H 0.299016 0.715308 0.480775 0.042 Uiso 1 1 calc R . . . .
C20 C 0.33808(6) 0.6253(2) 0.60054(7) 0.0335(3) Uani 1 1 d . . . . .
H20A H 0.314706 0.519487 0.572177 0.040 Uiso 1 1 calc R . . . .
H20B H 0.318900 0.709356 0.617649 0.040 Uiso 1 1 calc R . . . .
C21 C 0.38323(6) 0.5256(2) 0.65367(7) 0.0336(3) Uani 1 1 d . . . . .
H21A H 0.410946 0.627258 0.674717 0.040 Uiso 1 1 calc R . . . .
H21B H 0.373183 0.470345 0.685543 0.040 Uiso 1 1 calc R . . . .
C22 C 0.44923(5) 0.2858(2) 0.67073(7) 0.0300(3) Uani 1 1 d . . . . .
H22A H 0.449766 0.255020 0.712094 0.036 Uiso 1 1 calc R . . . .
H22B H 0.476456 0.387130 0.677495 0.036 Uiso 1 1 calc R . . . .
O6 O 0.39262(6) 0.41441(19) 0.49790(7) 0.0557(4) Uani 1 1 d . . . . .
H6A H 0.384536 0.535696 0.480864 0.084 Uiso 1 1 d G . . . .
H6B H 0.390082 0.424538 0.533117 0.084 Uiso 1 1 d G . . . .

loop_
_atom_site_aniso_label
_atom_site_aniso_U_11
_atom_site_aniso_U_22
_atom_site_aniso_U_33
_atom_site_aniso_U_23
_atom_site_aniso_U_13
_atom_site_aniso_U_12
O1 0.0241(5) 0.0363(6) 0.0355(5) -0.0009(4) 0.0096(4) 0.0059(4)
O2 0.0290(5) 0.0345(5) 0.0333(5) -0.0015(4) 0.0123(4) 0.0046(4)
O3 0.0344(6) 0.0311(5) 0.0374(5) 0.0055(4) 0.0209(5) 0.0055(4)
O4 0.0258(5) 0.0399(6) 0.0307(5) 0.0040(4) 0.0118(4) 0.0026(4)
O5 0.0292(5) 0.0377(6) 0.0311(5) -0.0021(4) 0.0100(4) 0.0093(4)
C1 0.0263(7) 0.0507(9) 0.0326(8) 0.0068(7) 0.0132(6) 0.0053(7)
C2 0.0228(7) 0.0604(11) 0.0339(8) 0.0083(7) 0.0089(6) -0.0015(7)
C3 0.0323(8) 0.0538(10) 0.0391(9) -0.0023(8) 0.0079(7) -0.0095(7)
C4 0.0349(8) 0.0428(9) 0.0421(9) -0.0037(7) 0.0118(7) -0.0032(7)
C5 0.0275(7) 0.0396(8) 0.0291(7) 0.0023(6) 0.0114(6) -0.0006(6)
C6 0.0245(7) 0.0425(8) 0.0269(7) 0.0063(6) 0.0126(6) 0.0022(6)
C7 0.0267(7) 0.0384(8) 0.0286(7) 0.0036(6) 0.0146(6) 0.0054(6)
C8 0.0248(7) 0.0335(7) 0.0251(6) 0.0050(6) 0.0130(6) 0.0011(6)
C9 0.0245(7) 0.0334(7) 0.0258(6) 0.0056(6) 0.0122(6) 0.0025(6)
C10 0.0278(7) 0.0350(8) 0.0323(7) 0.0015(6) 0.0131(6) 0.0037(6)
C11 0.0258(7) 0.0310(7) 0.0295(7) 0.0049(6) 0.0143(6) 0.0032(6)
C12 0.0214(6) 0.0348(7) 0.0322(7) 0.0046(6) 0.0110(6) 0.0023(6)
C13 0.0260(7) 0.0333(7) 0.0293(7) 0.0012(6) 0.0120(6) -0.0015(6)
C14 0.0286(7) 0.0314(7) 0.0287(7) 0.0043(6) 0.0159(6) 0.0023(6)
C15 0.0221(7) 0.0333(7) 0.0373(8) 0.0012(6) 0.0103(6) 0.0030(6)
C16 0.0314(7) 0.0331(7) 0.0346(7) -0.0005(6) 0.0176(6) -0.0036(6)
C17 0.0410(8) 0.0301(7) 0.0379(8) 0.0026(6) 0.0223(7) -0.0013(6)
C18 0.0333(8) 0.0360(8) 0.0374(8) 0.0053(6) 0.0161(7) 0.0113(6)
C19 0.0247(7) 0.0436(9) 0.0348(8) 0.0040(7) 0.0118(6) 0.0074(6)
C20 0.0314(8) 0.0380(8) 0.0384(8) 0.0021(6) 0.0220(7) 0.0062(6)
C21 0.0376(8) 0.0365(8) 0.0320(7) 0.0013(6) 0.0202(7) 0.0066(6)
C22 0.0260(7) 0.0349(7) 0.0286(7) 0.0047(6) 0.0118(6) 0.0036(6)
O6 0.0808(10) 0.0367(6) 0.0600(8) -0.0002(6) 0.0410(8) 0.0017(7)

loop_
_atom_type_symbol
_atom_type_description
_atom_type_scat_dispersion_real
_atom_type_scat_dispersion_imag
_atom_type_scat_source
C C 0.0033 0.0016 'International Tables Vol C Tables 4.2.6.8 and 6.1.1.4'
H H 0.0000 0.0000 'International Tables Vol C Tables 4.2.6.8 and 6.1.1.4'
O O 0.0106 0.0060 'International Tables Vol C Tables 4.2.6.8 and 6.1.1.4'

loop_
_geom_angle_atom_site_label_1
_geom_angle_atom_site_label_2
_geom_angle_atom_site_label_3
_geom_angle
_geom_angle_site_symmetry_1
_geom_angle_site_symmetry_3
_geom_angle_publ_flag
C11 O1 C15 116.77(11) . . ?
C14 O2 C16 117.71(11) . . ?
C17 O3 C18 114.27(11) . . ?
C19 O4 C20 113.40(11) . . ?
C22 O5 C21 112.82(11) . . ?
C2 C1 H1 119.6 . . ?
C2 C1 C6 120.78(15) . . ?
C6 C1 H1 119.6 . . ?
C1 C2 H2 119.7 . . ?
C1 C2 C3 120.55(14) . . ?
C3 C2 H2 119.7 . . ?
C2 C3 H3 119.6 . . ?
C4 C3 C2 120.78(16) . . ?
C4 C3 H3 119.6 . . ?
C3 C4 H4 119.7 . . ?
C3 C4 C5 120.63(16) . . ?
C5 C4 H4 119.7 . . ?
C4 C5 C6 118.76(14) . . ?
C10 C5 C4 122.34(15) . . ?
C10 C5 C6 118.89(14) . . ?
C5 C6 C1 118.50(14) . . ?
C7 C6 C1 122.16(14) . . ?
C7 C6 C5 119.34(13) . . ?
C6 C7 H7 119.2 . . ?
C6 C7 C8 121.66(14) . . ?
C8 C7 H7 119.2 . . ?
C7 C8 C9 119.04(13) . . ?
C7 C8 C14 121.93(13) . . ?
C9 C8 C14 119.03(12) . . ?
C8 C9 C11 118.55(13) . . ?
C10 C9 C8 119.27(13) . . ?
C10 C9 C11 122.16(13) . . ?
C5 C10 H10 119.2 . . ?
C9 C10 C5 121.70(14) . . ?
C9 C10 H10 119.2 . . ?
O1 C11 C9 113.74(12) . . ?
C12 C11 O1 125.69(13) . . ?
C12 C11 C9 120.56(13) . . ?
C11 C12 H12 119.7 . . ?
C11 C12 C13 120.64(13) . . ?
C13 C12 H12 119.7 . . ?
C12 C13 H13 119.5 . . ?
C14 C13 C12 120.92(13) . . ?
C14 C13 H13 119.5 . . ?
O2 C14 C8 113.85(12) . . ?
C13 C14 O2 125.90(13) . . ?
C13 C14 C8 120.25(13) . . ?
O1 C15 H15A 110.4 . . ?
O1 C15 H15B 110.4 . . ?
O1 C15 C22 106.77(12) . 5_656 ?
H15A C15 H15B 108.6 . . ?
C22 C15 H15A 110.4 5_656 . ?
C22 C15 H15B 110.4 5_656 . ?
O2 C16 H16A 110.2 . . ?
O2 C16 H16B 110.2 . . ?
O2 C16 C17 107.56(12) . . ?
H16A C16 H16B 108.5 . . ?
C17 C16 H16A 110.2 . . ?
C17 C16 H16B 110.2 . . ?
O3 C17 C16 107.31(12) . . ?
O3 C17 H17A 110.3 . . ?
O3 C17 H17B 110.3 . . ?
C16 C17 H17A 110.3 . . ?
C16 C17 H17B 110.3 . . ?
H17A C17 H17B 108.5 . . ?
O3 C18 H18A 110.0 . . ?
O3 C18 H18B 110.0 . . ?
O3 C18 C19 108.42(12) . . ?
H18A C18 H18B 108.4 . . ?
C19 C18 H18A 110.0 . . ?
C19 C18 H18B 110.0 . . ?
O4 C19 C18 108.41(12) . . ?
O4 C19 H19A 110.0 . . ?
O4 C19 H19B 110.0 . . ?
C18 C19 H19A 110.0 . . ?
C18 C19 H19B 110.0 . . ?
H19A C19 H19B 108.4 . . ?
O4 C20 H20A 110.2 . . ?
O4 C20 H20B 110.2 . . ?
O4 C20 C21 107.74(12) . . ?
H20A C20 H20B 108.5 . . ?
C21 C20 H20A 110.2 . . ?
C21 C20 H20B 110.2 . . ?
O5 C21 C20 107.90(12) . . ?
O5 C21 H21A 110.1 . . ?
O5 C21 H21B 110.1 . . ?
C20 C21 H21A 110.1 . . ?
C20 C21 H21B 110.1 . . ?
H21A C21 H21B 108.4 . . ?
O5 C22 C15 106.39(11) . 5_656 ?
O5 C22 H22A 110.5 . . ?
O5 C22 H22B 110.5 . . ?
C15 C22 H22A 110.5 5_656 . ?
C15 C22 H22B 110.5 5_656 . ?
H22A C22 H22B 108.6 . . ?
H6A O6 H6B 104.5 . . ?

loop_
_geom_bond_atom_site_label_1
_geom_bond_atom_site_label_2
_geom_bond_distance
_geom_bond_site_symmetry_2
_geom_bond_publ_flag
O1 C11 1.3748(17) . ?
O1 C15 1.4245(17) . ?
O2 C14 1.3666(17) . ?
O2 C16 1.4301(18) . ?
O3 C17 1.4217(17) . ?
O3 C18 1.4234(17) . ?
O4 C19 1.4152(17) . ?
O4 C20 1.4190(18) . ?
O5 C21 1.4252(17) . ?
O5 C22 1.4219(16) . ?
C1 H1 0.9500 . ?
C1 C2 1.361(2) . ?
C1 C6 1.432(2) . ?
C2 H2 0.9500 . ?
C2 C3 1.414(3) . ?
C3 H3 0.9500 . ?
C3 C4 1.360(2) . ?
C4 H4 0.9500 . ?
C4 C5 1.430(2) . ?
C5 C6 1.430(2) . ?
C5 C10 1.401(2) . ?
C6 C7 1.394(2) . ?
C7 H7 0.9500 . ?
C7 C8 1.3952(19) . ?
C8 C9 1.432(2) . ?
C8 C14 1.441(2) . ?
C9 C10 1.391(2) . ?
C9 C11 1.4421(19) . ?
C10 H10 0.9500 . ?
C11 C12 1.360(2) . ?
C12 H12 0.9500 . ?
C12 C13 1.431(2) . ?
C13 H13 0.9500 . ?
C13 C14 1.358(2) . ?
C15 H15A 0.9900 . ?
C15 H15B 0.9900 . ?
C15 C22 1.508(2) 5_656 ?
C16 H16A 0.9900 . ?
C16 H16B 0.9900 . ?
C16 C17 1.503(2) . ?
C17 H17A 0.9900 . ?
C17 H17B 0.9900 . ?
C18 H18A 0.9900 . ?
C18 H18B 0.9900 . ?
C18 C19 1.496(2) . ?
C19 H19A 0.9900 . ?
C19 H19B 0.9900 . ?
C20 H20A 0.9900 . ?
C20 H20B 0.9900 . ?
C20 C21 1.500(2) . ?
C21 H21A 0.9900 . ?
C21 H21B 0.9900 . ?
C22 H22A 0.9900 . ?
C22 H22B 0.9900 . ?
O6 H6A 0.8702 . ?
O6 H6B 0.8696 . ?

loop_
_geom_torsion_atom_site_label_1
_geom_torsion_atom_site_label_2
_geom_torsion_atom_site_label_3
_geom_torsion_atom_site_label_4
_geom_torsion
_geom_torsion_site_symmetry_1
_geom_torsion_site_symmetry_2
_geom_torsion_site_symmetry_3
_geom_torsion_site_symmetry_4
_geom_torsion_publ_flag
O1 C11 C12 C13 -179.73(12) . . . . ?
O2 C16 C17 O3 69.99(14) . . . . ?
O3 C18 C19 O4 60.65(16) . . . . ?
O4 C20 C21 O5 -76.32(15) . . . . ?
C1 C2 C3 C4 -0.5(3) . . . . ?
C1 C6 C7 C8 -178.64(13) . . . . ?
C2 C1 C6 C5 0.4(2) . . . . ?
C2 C1 C6 C7 -179.86(14) . . . . ?
C2 C3 C4 C5 -0.4(3) . . . . ?
C3 C4 C5 C6 1.3(2) . . . . ?
C3 C4 C5 C10 -177.39(16) . . . . ?
C4 C5 C6 C1 -1.3(2) . . . . ?
C4 C5 C6 C7 178.99(14) . . . . ?
C4 C5 C10 C9 179.32(14) . . . . ?
C5 C6 C7 C8 1.1(2) . . . . ?
C6 C1 C2 C3 0.5(2) . . . . ?
C6 C5 C10 C9 0.6(2) . . . . ?
C6 C7 C8 C9 1.7(2) . . . . ?
C6 C7 C8 C14 -177.80(13) . . . . ?
C7 C8 C9 C10 -3.3(2) . . . . ?
C7 C8 C9 C11 177.76(12) . . . . ?
C7 C8 C14 O2 1.49(19) . . . . ?
C7 C8 C14 C13 -178.89(13) . . . . ?
C8 C9 C10 C5 2.2(2) . . . . ?
C8 C9 C11 O1 -178.64(11) . . . . ?
C8 C9 C11 C12 2.4(2) . . . . ?
C9 C8 C14 O2 -178.03(11) . . . . ?
C9 C8 C14 C13 1.6(2) . . . . ?
C9 C11 C12 C13 -0.9(2) . . . . ?
C10 C5 C6 C1 177.46(13) . . . . ?
C10 C5 C6 C7 -2.3(2) . . . . ?
C10 C9 C11 O1 2.48(19) . . . . ?
C10 C9 C11 C12 -176.46(13) . . . . ?
C11 O1 C15 C22 -179.28(11) . . . 5_656 ?
C11 C9 C10 C5 -178.96(13) . . . . ?
C11 C12 C13 C14 -0.3(2) . . . . ?
C12 C13 C14 O2 179.50(12) . . . . ?
C12 C13 C14 C8 -0.1(2) . . . . ?
C14 O2 C16 C17 -173.03(11) . . . . ?
C14 C8 C9 C10 176.20(13) . . . . ?
C14 C8 C9 C11 -2.71(19) . . . . ?
C15 O1 C11 C9 -173.08(12) . . . . ?
C15 O1 C11 C12 5.8(2) . . . . ?
C16 O2 C14 C8 179.86(11) . . . . ?
C16 O2 C14 C13 0.3(2) . . . . ?
C17 O3 C18 C19 -178.86(12) . . . . ?
C18 O3 C17 C16 177.72(12) . . . . ?
C19 O4 C20 C21 170.86(12) . . . . ?
C20 O4 C19 C18 179.01(12) . . . . ?
C21 O5 C22 C15 169.31(12) . . . 5_656 ?
C22 O5 C21 C20 167.80(12) . . . . ?
